data_7017101
loop_
_publ_author_name
'Moock, Klaus H.'
'Wong, Ken M.'
'Boer\'e, Ren\'e T'

_publ_section_title
;
 1,5,2,4,6,8-Dithiatetrazocine. Synthesis, computation, crystallography
 and voltammetry of the parent heterocycle.
;
_journal_issue 43
_journal_name_full 'Dalton transactions (Cambridge, England : 2003)'
_journal_page_first 11599
_journal_page_last 11604
_journal_paper_doi 10.1039/c1dt11418b
_journal_volume 40
_journal_year 2011
_chemical_formula_moiety 'C2 H2 N4 S2'
_chemical_formula_sum 'C2 H2 N4 S2'
_chemical_formula_weight 146.20
_chemical_melting_point 393
_chemical_name_common 1,5,2,4,6,8-dithiatetrazocine
_chemical_name_systematic
;
1,5,2,4,6,8-dithiatetrazocine
;
_space_group_IT_number 61
_symmetry_cell_setting orthorhombic
_symmetry_Int_Tables_number 61
_symmetry_space_group_name_Hall '-P 2ac 2ab'
_symmetry_space_group_name_H-M 'P b c a'
_atom_sites_solution_hydrogens geom
_atom_sites_solution_primary direct
_atom_sites_solution_secondary difmap
_audit_creation_method SHELXL-97
_cell_angle_alpha 90.00
_cell_angle_beta 90.00
_cell_angle_gamma 90.00
_cell_formula_units_Z 4
_cell_length_a 5.979(3)
_cell_length_b 7.217(3)
_cell_length_c 12.281(5)
_cell_measurement_reflns_used 2599
_cell_measurement_temperature 173(2)
_cell_measurement_theta_max 28.37
_cell_measurement_theta_min 3.31
_cell_volume 529.9(4)
_computing_cell_refinement 'SAINT-Plus (Bruker, 2006)'
_computing_data_collection 'APEX2 (Bruker, 2006)'
_computing_data_reduction SAINT-Plus
_computing_molecular_graphics 'Mercury (Macrae <i>et al.</i>, 2006)'
_computing_publication_material 'publCIF (Westrip, 2007)'
_computing_structure_refinement 'SHELXTL (Sheldrick, 2008)'
_computing_structure_solution 'SHELXS (Sheldrick, 2008)'
_diffrn_ambient_temperature 173(2)
_diffrn_measured_fraction_theta_full 1.000
_diffrn_measured_fraction_theta_max 0.998
_diffrn_measurement_device_type
;
Bruker ApexII CCD area-detector diffractometer
;
_diffrn_measurement_method 'phi and omega scans'
_diffrn_radiation_monochromator graphite
_diffrn_radiation_probe x-ray
_diffrn_radiation_type MoK\a
_diffrn_radiation_wavelength 0.71073
_diffrn_reflns_av_R_equivalents 0.0551
_diffrn_reflns_av_sigmaI/netI 0.0295
_diffrn_reflns_limit_h_max 7
_diffrn_reflns_limit_h_min -7
_diffrn_reflns_limit_k_max 9
_diffrn_reflns_limit_k_min -9
_diffrn_reflns_limit_l_max 15
_diffrn_reflns_limit_l_min -15
_diffrn_reflns_number 5237
_diffrn_reflns_theta_full 25.25
_diffrn_reflns_theta_max 27.54
_diffrn_reflns_theta_min 3.32
_diffrn_source 'fine-focus sealed tube'
_diffrn_source_type 'Bruker D8'
_exptl_absorpt_coefficient_mu 0.880
_exptl_absorpt_correction_T_max 0.7456
_exptl_absorpt_correction_T_min 0.5724
_exptl_absorpt_correction_type multi-scan
_exptl_absorpt_process_details
;
SADABS (Bruker, 2008)
;
_exptl_crystal_colour Yellow
_exptl_crystal_density_diffrn 1.832
_exptl_crystal_density_method 'not measured'
_exptl_crystal_description Plate
_exptl_crystal_F_000 296
_exptl_crystal_size_max 0.20
_exptl_crystal_size_mid 0.18
_exptl_crystal_size_min 0.08
_refine_diff_density_max 0.440
_refine_diff_density_min -0.337
_refine_diff_density_rms 0.087
_refine_ls_goodness_of_fit_ref 1.109
_refine_ls_hydrogen_treatment constr
_refine_ls_matrix_type full
_refine_ls_number_parameters 50
_refine_ls_number_reflns 609
_refine_ls_number_restraints 1
_refine_ls_restrained_S_all 1.109
_refine_ls_R_factor_all 0.0481
_refine_ls_R_factor_gt 0.0389
_refine_ls_shift/su_max 0.000
_refine_ls_shift/su_mean 0.000
_refine_ls_structure_factor_coef Fsqd
_refine_ls_weighting_details 'calc w=1/[\s^2^(Fo^2^)+(0.0628P)^2^+0.1620P] where P=(Fo^2^+2Fc^2^)/3'
_refine_ls_weighting_scheme calc
_refine_ls_wR_factor_gt 0.1042
_refine_ls_wR_factor_ref 0.1117
_reflns_number_gt 505
_reflns_number_total 609
_reflns_threshold_expression >2sigma(I)
_cod_data_source_file c1dt11418b.txt
_cod_data_source_block H2C2N4S2
_cod_depositor_comments
;
The following automatic conversions were performed:

'_symmetry_cell_setting' value 'Orthorhombic' changed to
'orthorhombic' according to
/home/saulius/struct/CIF-dictionaries/cif_core.dic dictionary named
'cif_core.dic' version 2.4.1 from 2010-06-29.

Automatic conversion script
Id: cif_fix_values 1715 2011-07-08 13:25:40Z adriana 

The following automatic conversions were performed:

data name '_iucr_refine_instruction_details' was replaced with
'_iucr_refine_instructions_details' as specified in the replacement
file 'data/replacement-values/replacement_tags.lst'.

Automatic conversion script
Id: cif_correct_tags 9268 2022-04-12 08:56:07Z antanas 
;
_cod_original_cell_volume 530.0(4)
_cod_original_sg_symbol_H-M Pbca
_cod_database_code 7017101

loop_
_symmetry_equiv_pos_as_xyz
'x, y, z'
'-x+1/2, -y, z+1/2'
'-x, y+1/2, -z+1/2'
'x+1/2, -y+1/2, -z'
'-x, -y, -z'
'x-1/2, y, -z-1/2'
'x, -y-1/2, z-1/2'
'-x-1/2, y-1/2, z'

loop_
_atom_site_label
_atom_site_type_symbol
_atom_site_fract_x
_atom_site_fract_y
_atom_site_fract_z
_atom_site_U_iso_or_equiv
_atom_site_adp_type
_atom_site_occupancy
_atom_site_symmetry_multiplicity
_atom_site_calc_flag
_atom_site_refinement_flags
_atom_site_disorder_assembly
_atom_site_disorder_group
S1 S 0.1969(6) 0.3961(5) -0.1058(3) 0.0320(4) Uani 0.75 1 d P A 1
N1 N -0.0137(14) 0.5047(16) -0.1518(8) 0.0301(11) Uani 0.75 1 d P . 1
N2 N 0.2612(7) 0.3608(5) 0.0165(2) 0.0305(7) Uani 0.75 1 d P A 1
C1 C 0.177(3) 0.406(3) 0.1105(19) 0.0321(9) Uani 0.75 1 d P . 1
H1 H 0.2664 0.3547 0.1670 0.039 Uiso 0.75 1 calc PR . 1
S2 S 0.200(2) 0.3989(19) 0.1099(14) 0.0321(9) Uani 0.25 1 d P . 2
N3 N 0.024(5) 0.494(5) -0.141(3) 0.0301(11) Uani 0.25 1 d PD . 2
N4 N 0.249(3) 0.376(2) -0.0163(10) 0.0305(7) Uani 0.25 1 d PD B 2
C2 C 0.180(8) 0.404(7) -0.108(4) 0.0320(4) Uani 0.25 1 d PD B 2
H2 H 0.2651 0.3450 -0.1635 0.038 Uiso 0.25 1 calc PR B 2

loop_
_atom_site_aniso_label
_atom_site_aniso_U_11
_atom_site_aniso_U_22
_atom_site_aniso_U_33
_atom_site_aniso_U_23
_atom_site_aniso_U_13
_atom_site_aniso_U_12
S1 0.0290(8) 0.0332(6) 0.0337(5) -0.0010(3) 0.0083(4) 0.0041(5)
N1 0.034(3) 0.0327(17) 0.024(2) 0.0016(14) -0.0062(17) -0.002(2)
N2 0.0242(10) 0.0307(12) 0.037(2) 0.0091(14) -0.0073(16) 0.0033(9)
C1 0.027(3) 0.0338(10) 0.0357(7) 0.0022(7) -0.0119(15) 0.0039(13)
S2 0.027(3) 0.0338(10) 0.0357(7) 0.0022(7) -0.0119(15) 0.0039(13)
N3 0.034(3) 0.0327(17) 0.024(2) 0.0016(14) -0.0062(17) -0.002(2)
N4 0.0242(10) 0.0307(12) 0.037(2) 0.0091(14) -0.0073(16) 0.0033(9)
C2 0.0290(8) 0.0332(6) 0.0337(5) -0.0010(3) 0.0083(4) 0.0041(5)

loop_
_atom_type_symbol
_atom_type_description
_atom_type_scat_dispersion_real
_atom_type_scat_dispersion_imag
_atom_type_scat_source
C C 0.0033 0.0016 'International Tables Vol C Tables 4.2.6.8 and 6.1.1.4'
H H 0.0000 0.0000 'International Tables Vol C Tables 4.2.6.8 and 6.1.1.4'
N N 0.0061 0.0033 'International Tables Vol C Tables 4.2.6.8 and 6.1.1.4'
S S 0.1246 0.1234 'International Tables Vol C Tables 4.2.6.8 and 6.1.1.4'

loop_
_exptl_crystal_face_index_h
_exptl_crystal_face_index_k
_exptl_crystal_face_index_l
_exptl_crystal_face_perp_dist
0.00 1.00 -1.00 0.0600
1.00 1.00 2.00 0.0600
2.00 2.00 1.00 0.0700
-2.00 -2.00 -1.00 0.0900
-1.00 -2.00 1.00 0.0800
1.00 2.00 -1.00 0.0700
-1.00 -2.00 2.00 0.0800
-2.00 1.00 0.00 0.0800
2.00 -1.00 -2.00 0.0800
-1.00 2.00 1.00 0.0600
0.00 -1.00 0.00 0.0900
0.00 1.00 0.00 0.0600
0.00 0.00 1.00 0.0300
0.00 0.00 -1.00 0.0300

loop_
_geom_angle_atom_site_label_1
_geom_angle_atom_site_label_2
_geom_angle_atom_site_label_3
_geom_angle
_geom_angle_site_symmetry_1
_geom_angle_site_symmetry_3
N2 S1 N1 127.9(6) . .
C1 N1 S1 135.7(13) 5_565 .
C1 N2 S1 135.6(10) . .
N1 C1 N2 141(2) 5_565 .
N1 C1 H1 109.6 5_565 .
N2 C1 H1 109.6 . .
N4 S2 N3 116.2(16) . 5_565
C2 N3 S2 146(4) . 5_565
C2 N4 S2 146(3) . .
N3 C2 N4 131(6) . .
N3 C2 H2 114.3 . .
N4 C2 H2 114.3 . .

loop_
_geom_bond_atom_site_label_1
_geom_bond_atom_site_label_2
_geom_bond_distance
_geom_bond_site_symmetry_2
S1 N2 1.571(4) .
S1 N1 1.588(6) .
N1 C1 1.28(2) 5_565
N2 C1 1.30(2) .
C1 H1 0.9500 .
S2 N4 1.59(2) .
S2 N3 1.59(4) 5_565
N3 C2 1.21(3) .
N4 C2 1.22(3) .
C2 H2 0.9500 .

loop_
_geom_torsion_atom_site_label_1
_geom_torsion_atom_site_label_2
_geom_torsion_atom_site_label_3
_geom_torsion_atom_site_label_4
_geom_torsion
_geom_torsion_site_symmetry_1
_geom_torsion_site_symmetry_4
N2 S1 N1 C1 3(2) . 5_565
N1 S1 N2 C1 -1.3(13) . .
S1 N2 C1 N1 -1(3) . 5_565
N3 S2 N4 C2 -3(5) 5_565 .
S2 N3 C2 N4 -12(12) 5_565 .
S2 N4 C2 N3 9(9) . .
